data_7109417
loop_
_publ_author_name
'Yin-Ling Hou'
'Gang Xiong'
'Peng-Fei Shi'
'Rui-Rui Cheng'
'Jian-Zhong Cui'
'Bin Zhao'

_publ_section_title
;
 Unique (3,12)-connected coordination polymers displaying high stability,
 large magnetocaloric effect and slow magnetic relaxation
;
_journal_name_full Chem.Commun.
_journal_page_first 6066
_journal_paper_doi 10.1039/c3cc42545b
_journal_volume 49
_journal_year 2013
_chemical_formula_sum 'Cl4 Gd6 H24 O35'
_chemical_formula_weight 1669.49
_chemical_name_systematic
;
?
;
_space_group_IT_number 15
_symmetry_cell_setting monoclinic
_symmetry_space_group_name_Hall '-C 2yc'
_symmetry_space_group_name_H-M 'C 1 2/c 1'
_atom_sites_solution_hydrogens geom
_atom_sites_solution_primary direct
_atom_sites_solution_secondary difmap
_audit_creation_method SHELXL-97
_cell_angle_alpha 90.00
_cell_angle_beta 100.777(6)
_cell_angle_gamma 90.00
_cell_formula_units_Z 4
_cell_length_a 12.3981(6)
_cell_length_b 13.3478(9)
_cell_length_c 14.7429(14)
_cell_measurement_reflns_used 3012
_cell_measurement_temperature 122(2)
_cell_measurement_theta_max 29.1810
_cell_measurement_theta_min 2.8099
_cell_volume 2396.7(3)
_computing_cell_refinement
;
CrysAlisPro, Agilent Technologies,
Version 1.171.35.19 (release 27-10-2011 CrysAlis171 .NET)
(compiled Oct 27 2011,15:02:11)
;
_computing_data_collection
;
CrysAlisPro, Agilent Technologies,
Version 1.171.35.19 (release 27-10-2011 CrysAlis171 .NET)
(compiled Oct 27 2011,15:02:11)
;
_computing_data_reduction
;
CrysAlisPro, Agilent Technologies,
Version 1.171.35.19 (release 27-10-2011 CrysAlis171 .NET)
(compiled Oct 27 2011,15:02:11)
;
_computing_molecular_graphics 'Bruker SHELXTL'
_computing_publication_material 'Bruker SHELXTL'
_computing_structure_refinement 'SHELXL-97 (Sheldrick, 1997)'
_computing_structure_solution 'SHELXS-97 (Sheldrick, 1990)'
_diffrn_ambient_temperature 122(2)
_diffrn_detector_area_resol_mean 16.2116
_diffrn_measured_fraction_theta_full 0.963
_diffrn_measured_fraction_theta_max 0.963
_diffrn_measurement_device_type 'SuperNova, Single source at offset), Eos'
_diffrn_measurement_method '\w scans'
_diffrn_radiation_monochromator graphite
_diffrn_radiation_source 'fine-focus sealed tube'
_diffrn_radiation_type MoK\a
_diffrn_radiation_wavelength 0.71073
_diffrn_reflns_av_R_equivalents 0.0280
_diffrn_reflns_av_sigmaI/netI 0.0278
_diffrn_reflns_limit_h_max 14
_diffrn_reflns_limit_h_min -10
_diffrn_reflns_limit_k_max 14
_diffrn_reflns_limit_k_min -15
_diffrn_reflns_limit_l_max 12
_diffrn_reflns_limit_l_min -17
_diffrn_reflns_number 4355
_diffrn_reflns_theta_full 25.00
_diffrn_reflns_theta_max 25.00
_diffrn_reflns_theta_min 2.83
_exptl_absorpt_coefficient_mu 16.967
_exptl_absorpt_correction_T_max 0.1325
_exptl_absorpt_correction_T_min 0.1117
_exptl_absorpt_correction_type multi-scan
_exptl_absorpt_process_details
;
CrysAlisPro, Agilent Technologies,
Version 1.171.35.19 (release 27-10-2011 CrysAlis171 .NET)
(compiled Oct 27 2011,15:02:11)
Empirical absorption correction using spherical harmonics,
implemented in SCALE3 ABSPACK scaling algorithm.
;
_exptl_crystal_colour colorless
_exptl_crystal_density_diffrn 4.627
_exptl_crystal_density_meas ?
_exptl_crystal_density_method 'not measured'
_exptl_crystal_description rhomb
_exptl_crystal_F_000 3024
_exptl_crystal_size_max 0.23
_exptl_crystal_size_mid 0.21
_exptl_crystal_size_min 0.20
_refine_diff_density_max 1.819
_refine_diff_density_min -0.573
_refine_diff_density_rms 0.187
_refine_ls_extinction_method none
_refine_ls_goodness_of_fit_ref 1.065
_refine_ls_hydrogen_treatment Constrained
_refine_ls_matrix_type full
_refine_ls_number_parameters 220
_refine_ls_number_reflns 2041
_refine_ls_number_restraints 12
_refine_ls_restrained_S_all 1.062
_refine_ls_R_factor_all 0.0390
_refine_ls_R_factor_gt 0.0367
_refine_ls_shift/su_max 0.000
_refine_ls_shift/su_mean 0.000
_refine_ls_structure_factor_coef Fsqd
_refine_ls_weighting_details 'calc w=1/[\s^2^(Fo^2^)+(0.0640P)^2^+0.2041P] where P=(Fo^2^+2Fc^2^)/3'
_refine_ls_weighting_scheme calc
_refine_ls_wR_factor_gt 0.0967
_refine_ls_wR_factor_ref 0.1000
_reflns_number_gt 1859
_reflns_number_total 2041
_reflns_threshold_expression >2sigma(I)
_cod_data_source_file c3cc42545b.txt
_cod_data_source_block 1
_cod_depositor_comments
;
The following automatic conversions were performed:

'_exptl_crystal_density_meas' value 'none' was changed to '?' - the
value is perceived as not measured.

Automatic conversion script
Id: cif_fix_values 3008 2015-01-20 13:52:24Z robertas 
;
_cod_original_sg_symbol_H-M C2/c
_cod_database_code 7109417

loop_
_symmetry_equiv_pos_as_xyz
'x, y, z'
'-x, y, -z+1/2'
'x+1/2, y+1/2, z'
'-x+1/2, y+1/2, -z+1/2'
'-x, -y, -z'
'x, -y, z-1/2'
'-x+1/2, -y+1/2, -z'
'x+1/2, -y+1/2, z-1/2'

loop_
_atom_site_label
_atom_site_type_symbol
_atom_site_fract_x
_atom_site_fract_y
_atom_site_fract_z
_atom_site_U_iso_or_equiv
_atom_site_adp_type
_atom_site_occupancy
_atom_site_symmetry_multiplicity
_atom_site_calc_flag
_atom_site_refinement_flags
_atom_site_disorder_assembly
_atom_site_disorder_group
O1 O 0.5000 0.2987(6) 0.7500 0.083(2) Uani 1 2 d S . .
O2 O 0.3328(5) 0.4150(5) 0.7624(4) 0.0852(13) Uani 1 1 d D . .
O3 O 0.4569(6) 0.1879(5) 0.6051(5) 0.0918(16) Uani 1 1 d D A .
O4 O 0.6706(6) 0.1934(4) 0.7420(5) 0.0844(14) Uani 1 1 d D . .
O5 O 0.8215(6) 0.3114(5) 0.6436(6) 0.0967(18) Uani 1 1 d D . .
O6 O 0.3450(5) 0.5901(5) 0.6522(5) 0.0936(15) Uani 1 1 d . . .
O7 O 0.4666(5) 0.4171(5) 0.6022(5) 0.0903(14) Uani 1 1 d D A .
O8 O 0.3323(5) 0.5751(5) 0.4868(5) 0.0940(15) Uani 1 1 d . . .
O9 O 0.2285(5) 0.4661(5) 0.5656(5) 0.0947(15) Uani 1 1 d . A .
O10 O 0.3199(5) 0.3034(5) 0.4533(5) 0.0916(16) Uani 1 1 d . . .
O11 O 0.1302(6) 0.2903(5) 0.6665(5) 0.0943(16) Uani 1 1 d . A .
O12 O 0.1792(5) 0.6409(5) 0.5496(5) 0.0972(16) Uani 1 1 d . . .
O13 O -0.0137(5) 0.2294(6) 0.5476(5) 0.0961(15) Uani 1 1 d . . .
O14 O 0.0883(6) 0.1152(5) 0.6544(5) 0.1006(18) Uani 1 1 d . . .
O15 O 0.5464(6) -0.0193(6) 0.6485(6) 0.1035(18) Uani 1 1 d D A .
O17 O 0.5000 -0.103(2) 0.7500 0.080(7) Uani 0.25 2 d SP A .
O16A O 0.3315(6) 0.0163(7) 0.6630(6) 0.0789(16) Uani 0.70 1 d P A 1
O16B O 0.3274(16) 0.0699(16) 0.6383(14) 0.0789(16) Uani 0.30 1 d P A 2
Cl1 Cl 0.27233(18) 0.56982(18) 0.56363(16) 0.0932(5) Uani 1 1 d . . .
Cl2 Cl 0.0925(2) 0.20511(17) 0.60408(17) 0.0910(5) Uani 1 1 d . . .
Gd2 Gd 0.5000 0.49781(5) 0.7500 0.0858(2) Uani 1 2 d SD . .
Gd1 Gd 0.5000 0.11294(5) 0.7500 0.0877(2) Uani 1 2 d SD . .
Gd4 Gd 0.32774(4) 0.31000(3) 0.63394(3) 0.08618(18) Uani 1 1 d . . .
Gd3 Gd 0.61117(4) 0.29925(3) 0.61579(3) 0.08668(18) Uani 1 1 d . . .
H7 H 0.456(9) 0.433(8) 0.546(2) 0.104 Uiso 1 1 d D . .
H2 H 0.283(3) 0.457(2) 0.768(8) 0.104 Uiso 1 1 d D . .
H4 H 0.725(6) 0.157(7) 0.740(8) 0.104 Uiso 1 1 d D . .
H5A H 0.829(8) 0.372(3) 0.660(7) 0.104 Uiso 1 1 d D . .
H5B H 0.868(8) 0.302(6) 0.609(7) 0.104 Uiso 1 1 d D . .
H15A H 0.570(9) -0.009(6) 0.598(4) 0.104 Uiso 1 1 d D . .
H15B H 0.554(9) -0.082(2) 0.655(6) 0.104 Uiso 1 1 d D . .
H3 H 0.412(16) 0.147(9) 0.575(5) 0.22(9) Uiso 1 1 d D . .

loop_
_atom_site_aniso_label
_atom_site_aniso_U_11
_atom_site_aniso_U_22
_atom_site_aniso_U_33
_atom_site_aniso_U_23
_atom_site_aniso_U_13
_atom_site_aniso_U_12
O1 0.073(4) 0.100(6) 0.076(4) 0.000 0.012(3) 0.000
O2 0.080(3) 0.085(3) 0.093(3) -0.003(3) 0.021(2) 0.000(3)
O3 0.094(4) 0.091(4) 0.090(4) 0.000(3) 0.016(3) -0.001(3)
O4 0.083(3) 0.083(4) 0.088(4) -0.001(2) 0.020(3) 0.000(2)
O5 0.100(4) 0.090(4) 0.104(5) -0.004(3) 0.029(3) 0.001(3)
O6 0.092(4) 0.095(4) 0.094(4) 0.000(3) 0.016(3) 0.004(3)
O7 0.089(3) 0.091(4) 0.091(3) 0.002(3) 0.016(3) 0.003(3)
O8 0.089(3) 0.100(4) 0.096(4) 0.006(3) 0.025(3) 0.000(3)
O9 0.092(3) 0.091(4) 0.101(4) 0.004(3) 0.018(3) 0.002(3)
O10 0.082(3) 0.100(4) 0.094(4) -0.001(3) 0.021(3) -0.005(3)
O11 0.093(4) 0.092(4) 0.097(4) -0.010(3) 0.017(3) 0.002(3)
O12 0.101(4) 0.095(4) 0.096(4) 0.000(3) 0.020(3) 0.012(3)
O13 0.091(4) 0.103(4) 0.095(4) 0.003(3) 0.016(3) 0.006(3)
O14 0.100(4) 0.096(4) 0.104(4) 0.008(3) 0.015(3) -0.014(3)
O15 0.109(4) 0.090(4) 0.116(5) 0.000(3) 0.033(4) 0.003(3)
O17 0.11(2) 0.072(15) 0.055(12) 0.000 0.003(12) 0.000
O16A 0.082(4) 0.073(5) 0.082(4) -0.001(3) 0.016(3) -0.003(4)
O16B 0.082(4) 0.073(5) 0.082(4) -0.001(3) 0.016(3) -0.003(4)
Cl1 0.0923(12) 0.0940(13) 0.0945(12) -0.0006(10) 0.0204(9) 0.0010(9)
Cl2 0.0888(12) 0.0931(13) 0.0913(13) 0.0008(9) 0.0176(9) -0.0004(9)
Gd2 0.0851(4) 0.0852(4) 0.0873(4) 0.000 0.0168(3) 0.000
Gd1 0.0881(4) 0.0860(4) 0.0895(4) 0.000 0.0180(3) 0.000
Gd4 0.0844(3) 0.0863(3) 0.0883(3) 0.00010(17) 0.0175(2) -0.00039(16)
Gd3 0.0855(3) 0.0873(3) 0.0877(3) 0.00015(17) 0.0175(2) 0.00059(17)

loop_
_atom_type_symbol
_atom_type_description
_atom_type_scat_dispersion_real
_atom_type_scat_dispersion_imag
_atom_type_scat_source
Cl Cl 0.1484 0.1585 'International Tables Vol C Tables 4.2.6.8 and 6.1.1.4'
Gd Gd -0.1653 3.9035 'International Tables Vol C Tables 4.2.6.8 and 6.1.1.4'
H H 0.0000 0.0000 'International Tables Vol C Tables 4.2.6.8 and 6.1.1.4'
O O 0.0106 0.0060 'International Tables Vol C Tables 4.2.6.8 and 6.1.1.4'

loop_
_geom_angle_atom_site_label_1
_geom_angle_atom_site_label_2
_geom_angle_atom_site_label_3
_geom_angle
_geom_angle_site_symmetry_1
_geom_angle_site_symmetry_3
Gd4 O1 Gd4 173.0(4) . 2_656
Gd4 O1 Gd1 93.48(19) . .
Gd4 O1 Gd1 93.48(19) 2_656 .
Gd4 O1 Gd3 90.81(2) . 2_656
Gd4 O1 Gd3 89.17(2) 2_656 2_656
Gd1 O1 Gd3 90.15(18) . 2_656
Gd4 O1 Gd3 89.17(2) . .
Gd4 O1 Gd3 90.81(2) 2_656 .
Gd1 O1 Gd3 90.15(18) . .
Gd3 O1 Gd3 179.7(4) 2_656 .
Gd4 O1 Gd2 86.52(19) . .
Gd4 O1 Gd2 86.52(19) 2_656 .
Gd1 O1 Gd2 180.0 . .
Gd3 O1 Gd2 89.85(18) 2_656 .
Gd3 O1 Gd2 89.85(18) . .
Gd4 O2 Gd3 100.5(2) . 2_656
Gd4 O2 Gd2 96.1(2) . .
Gd3 O2 Gd2 103.0(2) 2_656 .
Gd1 O3 Gd4 100.2(3) . .
Gd1 O3 Gd3 99.4(3) . .
Gd4 O3 Gd3 96.8(2) . .
Gd3 O4 Gd1 99.2(2) . .
Gd3 O4 Gd4 99.8(2) . 2_656
Gd1 O4 Gd4 97.8(2) . 2_656
Cl1 O6 Gd2 134.5(4) . .
Gd4 O7 Gd3 98.7(3) . .
Gd4 O7 Gd2 95.8(2) . .
Gd3 O7 Gd2 102.9(2) . .
Cl1 O8 Gd3 139.0(4) . 5_666
Cl1 O9 Gd4 128.4(4) . .
Cl2 O10 Gd4 101.5(3) 7_556 7_556
Cl2 O10 Gd4 132.4(4) 7_556 .
Gd4 O10 Gd4 114.7(2) 7_556 .
Cl2 O11 Gd4 99.3(4) . .
Cl1 O12 Gd3 142.0(4) . 3_455
Cl2 O13 Gd3 137.4(4) . 7_556
Cl2 O14 Gd2 153.0(5) . 3_445
O6 Cl1 O8 111.3(4) . .
O6 Cl1 O12 109.9(4) . .
O8 Cl1 O12 110.8(4) . .
O6 Cl1 O9 108.7(4) . .
O8 Cl1 O9 107.4(4) . .
O12 Cl1 O9 108.7(4) . .
O14 Cl2 O13 111.7(4) . .
O14 Cl2 O11 111.3(5) . .
O13 Cl2 O11 109.3(4) . .
O14 Cl2 O10 109.4(4) . 7_556
O13 Cl2 O10 111.5(4) . 7_556
O11 Cl2 O10 103.3(4) . 7_556
O14 Cl2 Gd4 114.9(3) . .
O13 Cl2 Gd4 133.3(3) . .
O11 Cl2 Gd4 53.4(3) . .
O10 Cl2 Gd4 51.0(3) 7_556 .
O2 Gd2 O2 124.8(3) . 2_656
O2 Gd2 O7 81.8(2) . .
O2 Gd2 O7 74.2(2) 2_656 .
O2 Gd2 O7 74.2(2) . 2_656
O2 Gd2 O7 81.8(2) 2_656 2_656
O7 Gd2 O7 126.5(3) . 2_656
O2 Gd2 O14 76.6(2) . 4_556
O2 Gd2 O14 144.5(2) 2_656 4_556
O7 Gd2 O14 141.0(2) . 4_556
O7 Gd2 O14 77.8(2) 2_656 4_556
O2 Gd2 O14 144.5(2) . 3
O2 Gd2 O14 76.6(2) 2_656 3
O7 Gd2 O14 77.8(2) . 3
O7 Gd2 O14 141.0(2) 2_656 3
O14 Gd2 O14 102.2(4) 4_556 3
O2 Gd2 O6 140.2(2) . 2_656
O2 Gd2 O6 71.8(2) 2_656 2_656
O7 Gd2 O6 136.9(2) . 2_656
O7 Gd2 O6 73.4(2) 2_656 2_656
O14 Gd2 O6 74.7(2) 4_556 2_656
O14 Gd2 O6 69.2(2) 3 2_656
O2 Gd2 O6 71.8(2) . .
O2 Gd2 O6 140.2(2) 2_656 .
O7 Gd2 O6 73.4(2) . .
O7 Gd2 O6 136.9(2) 2_656 .
O14 Gd2 O6 69.2(2) 4_556 .
O14 Gd2 O6 74.7(2) 3 .
O6 Gd2 O6 121.0(3) 2_656 .
O2 Gd2 O1 62.41(15) . .
O2 Gd2 O1 62.41(15) 2_656 .
O7 Gd2 O1 63.27(16) . .
O7 Gd2 O1 63.27(16) 2_656 .
O14 Gd2 O1 128.91(18) 4_556 .
O14 Gd2 O1 128.91(18) 3 .
O6 Gd2 O1 119.51(16) 2_656 .
O6 Gd2 O1 119.51(16) . .
O2 Gd2 Gd4 41.51(14) . .
O2 Gd2 Gd4 95.14(15) 2_656 .
O7 Gd2 Gd4 41.60(16) . .
O7 Gd2 Gd4 96.18(16) 2_656 .
O14 Gd2 Gd4 115.55(17) 4_556 .
O14 Gd2 Gd4 117.57(17) 3 .
O6 Gd2 Gd4 164.04(16) 2_656 .
O6 Gd2 Gd4 74.91(16) . .
O1 Gd2 Gd4 44.625(11) . .
O2 Gd2 Gd4 95.14(15) . 2_656
O2 Gd2 Gd4 41.51(14) 2_656 2_656
O7 Gd2 Gd4 96.18(16) . 2_656
O7 Gd2 Gd4 41.60(16) 2_656 2_656
O14 Gd2 Gd4 117.57(17) 4_556 2_656
O14 Gd2 Gd4 115.55(17) 3 2_656
O6 Gd2 Gd4 74.91(16) 2_656 2_656
O6 Gd2 Gd4 164.04(16) . 2_656
O1 Gd2 Gd4 44.625(10) . 2_656
Gd4 Gd2 Gd4 89.25(2) . 2_656
O2 Gd2 Gd3 97.15(15) . .
O2 Gd2 Gd3 38.39(15) 2_656 .
O7 Gd2 Gd3 38.27(15) . .
O7 Gd2 Gd3 98.32(16) 2_656 .
O14 Gd2 Gd3 173.26(18) 4_556 .
O14 Gd2 Gd3 84.33(18) 3 .
O6 Gd2 Gd3 109.65(16) 2_656 .
O6 Gd2 Gd3 111.41(16) . .
O1 Gd2 Gd3 44.607(10) . .
Gd4 Gd2 Gd3 59.085(14) . .
Gd4 Gd2 Gd3 60.024(14) 2_656 .
O3 Gd1 O3 129.1(3) 2_656 .
O3 Gd1 O4 78.4(2) 2_656 .
O3 Gd1 O4 79.4(2) . .
O3 Gd1 O4 79.4(2) 2_656 2_656
O3 Gd1 O4 78.4(2) . 2_656
O4 Gd1 O4 126.7(3) . 2_656
O3 Gd1 O15 146.1(3) 2_656 .
O3 Gd1 O15 77.8(3) . .
O4 Gd1 O15 89.0(2) . .
O4 Gd1 O15 131.5(2) 2_656 .
O3 Gd1 O15 77.8(3) 2_656 2_656
O3 Gd1 O15 146.1(3) . 2_656
O4 Gd1 O15 131.5(2) . 2_656
O4 Gd1 O15 89.0(2) 2_656 2_656
O15 Gd1 O15 87.9(4) . 2_656
O3 Gd1 O1 64.55(17) 2_656 .
O3 Gd1 O1 64.55(17) . .
O4 Gd1 O1 63.36(14) . .
O4 Gd1 O1 63.36(14) 2_656 .
O15 Gd1 O1 136.07(19) . .
O15 Gd1 O1 136.07(19) 2_656 .
O3 Gd1 O16B 136.1(5) 2_656 .
O3 Gd1 O16B 58.4(5) . .
O4 Gd1 O16B 136.3(5) . .
O4 Gd1 O16B 58.8(5) 2_656 .
O15 Gd1 O16B 72.7(5) . .
O15 Gd1 O16B 88.1(5) 2_656 .
O1 Gd1 O16B 103.2(5) . .
O3 Gd1 O16B 58.4(5) 2_656 2_656
O3 Gd1 O16B 136.1(5) . 2_656
O4 Gd1 O16B 58.8(5) . 2_656
O4 Gd1 O16B 136.3(5) 2_656 2_656
O15 Gd1 O16B 88.1(5) . 2_656
O15 Gd1 O16B 72.7(5) 2_656 2_656
O1 Gd1 O16B 103.2(5) . 2_656
O16B Gd1 O16B 153.5(10) . 2_656
O3 Gd1 O16A 134.1(3) 2_656 .
O3 Gd1 O16A 74.6(3) . .
O4 Gd1 O16A 147.1(2) . .
O4 Gd1 O16A 66.9(2) 2_656 .
O15 Gd1 O16A 66.3(3) . .
O15 Gd1 O16A 71.5(3) 2_656 .
O1 Gd1 O16A 120.0(2) . .
O16B Gd1 O16A 18.0(5) . .
O16B Gd1 O16A 136.3(6) 2_656 .
O3 Gd1 O16A 74.6(3) 2_656 2_656
O3 Gd1 O16A 134.1(3) . 2_656
O4 Gd1 O16A 66.9(2) . 2_656
O4 Gd1 O16A 147.1(2) 2_656 2_656
O15 Gd1 O16A 71.5(3) . 2_656
O15 Gd1 O16A 66.3(3) 2_656 2_656
O1 Gd1 O16A 120.0(2) . 2_656
O16B Gd1 O16A 136.3(6) . 2_656
O16B Gd1 O16A 18.0(5) 2_656 2_656
O16A Gd1 O16A 120.1(4) . 2_656
O3 Gd1 O17 115.45(17) 2_656 .
O3 Gd1 O17 115.45(17) . .
O4 Gd1 O17 116.64(14) . .
O4 Gd1 O17 116.64(14) 2_656 .
O15 Gd1 O17 43.93(19) . .
O15 Gd1 O17 43.93(19) 2_656 .
O1 Gd1 O17 180.000(5) . .
O16B Gd1 O17 76.8(5) . .
O16B Gd1 O17 76.8(5) 2_656 .
O16A Gd1 O17 60.0(2) . .
O16A Gd1 O17 60.0(2) 2_656 .
O2 Gd4 O7 83.5(2) . .
O2 Gd4 O3 129.5(2) . .
O7 Gd4 O3 80.7(3) . .
O2 Gd4 O4 77.1(2) . 2_656
O7 Gd4 O4 130.1(2) . 2_656
O3 Gd4 O4 77.4(2) . 2_656
O2 Gd4 O1 65.8(2) . .
O7 Gd4 O1 66.8(2) . .
O3 Gd4 O1 63.9(2) . .
O4 Gd4 O1 63.3(2) 2_656 .
O2 Gd4 O9 76.5(2) . .
O7 Gd4 O9 74.9(2) . .
O3 Gd4 O9 141.9(2) . .
O4 Gd4 O9 140.5(2) 2_656 .
O1 Gd4 O9 128.1(2) . .
O2 Gd4 O10 132.4(2) . 7_556
O7 Gd4 O10 138.5(2) . 7_556
O3 Gd4 O10 87.0(2) . 7_556
O4 Gd4 O10 84.4(2) 2_656 7_556
O1 Gd4 O10 139.6(2) . 7_556
O9 Gd4 O10 92.2(2) . 7_556
O2 Gd4 O11 78.2(2) . .
O7 Gd4 O11 148.2(2) . .
O3 Gd4 O11 130.8(2) . .
O4 Gd4 O11 70.6(2) 2_656 .
O1 Gd4 O11 125.96(17) . .
O9 Gd4 O11 75.6(2) . .
O10 Gd4 O11 54.3(2) 7_556 .
O2 Gd4 O10 145.3(2) . .
O7 Gd4 O10 73.2(2) . .
O3 Gd4 O10 72.3(2) . .
O4 Gd4 O10 137.60(19) 2_656 .
O1 Gd4 O10 123.85(15) . .
O9 Gd4 O10 72.8(2) . .
O10 Gd4 O10 65.3(2) 7_556 .
O11 Gd4 O10 108.9(2) . .
O2 Gd4 Cl2 105.02(15) . .
O7 Gd4 Cl2 157.50(16) . .
O3 Gd4 Cl2 107.68(18) . .
O4 Gd4 Cl2 72.41(17) 2_656 .
O1 Gd4 Cl2 135.72(14) . .
O9 Gd4 Cl2 86.70(15) . .
O10 Gd4 Cl2 27.45(16) 7_556 .
O11 Gd4 Cl2 27.29(15) . .
O10 Gd4 Cl2 89.19(15) . .
O2 Gd4 Gd2 42.34(14) . .
O7 Gd4 Gd2 42.59(17) . .
O3 Gd4 Gd2 101.94(18) . .
O4 Gd4 Gd2 100.00(15) 2_656 .
O1 Gd4 Gd2 48.85(19) . .
O9 Gd4 Gd2 79.22(15) . .
O10 Gd4 Gd2 170.73(15) 7_556 .
O11 Gd4 Gd2 119.32(15) . .
O10 Gd4 Gd2 114.66(13) . .
Cl2 Gd4 Gd2 146.60(5) . .
O2 Gd4 Gd3 101.88(14) . .
O7 Gd4 Gd3 40.82(16) . .
O3 Gd4 Gd3 41.85(17) . .
O4 Gd4 Gd3 99.36(16) 2_656 .
O1 Gd4 Gd3 46.960(12) . .
O9 Gd4 Gd3 114.50(15) . .
O10 Gd4 Gd3 124.40(15) 7_556 .
O11 Gd4 Gd3 169.74(16) . .
O10 Gd4 Gd3 77.01(15) . .
Cl2 Gd4 Gd3 149.05(4) . .
Gd2 Gd4 Gd3 63.253(12) . .
O4 Gd3 O7 126.1(2) . .
O4 Gd3 O2 77.7(2) . 2_656
O7 Gd3 O2 75.0(2) . 2_656
O4 Gd3 O3 78.9(2) . .
O7 Gd3 O3 79.9(3) . .
O2 Gd3 O3 124.7(2) 2_656 .
O4 Gd3 O8 145.1(2) . 5_666
O7 Gd3 O8 78.0(2) . 5_666
O2 Gd3 O8 86.8(2) 2_656 5_666
O3 Gd3 O8 134.4(2) . 5_666
O4 Gd3 O13 133.9(2) . 7_556
O7 Gd3 O13 78.4(2) . 7_556
O2 Gd3 O13 147.6(2) 2_656 7_556
O3 Gd3 O13 67.0(2) . 7_556
O8 Gd3 O13 69.8(2) 5_666 7_556
O4 Gd3 O12 74.1(2) . 3_545
O7 Gd3 O12 145.4(2) . 3_545
O2 Gd3 O12 139.7(2) 2_656 3_545
O3 Gd3 O12 77.1(2) . 3_545
O8 Gd3 O12 100.3(2) 5_666 3_545
O13 Gd3 O12 68.9(2) 7_556 3_545
O4 Gd3 O5 75.7(2) . .
O7 Gd3 O5 134.6(2) . .
O2 Gd3 O5 72.1(2) 2_656 .
O3 Gd3 O5 145.2(2) . .
O8 Gd3 O5 69.8(2) 5_666 .
O13 Gd3 O5 117.0(2) 7_556 .
O12 Gd3 O5 73.3(2) 3_545 .
O4 Gd3 O1 61.9(2) . .
O7 Gd3 O1 64.3(2) . .
O2 Gd3 O1 63.26(19) 2_656 .
O3 Gd3 O1 61.5(2) . .
O8 Gd3 O1 136.2(2) 5_666 .
O13 Gd3 O1 119.84(16) 7_556 .
O12 Gd3 O1 123.3(2) 3_545 .
O5 Gd3 O1 122.88(18) . .
O4 Gd3 Gd4 97.60(16) . .
O7 Gd3 Gd4 40.52(16) . .
O2 Gd3 Gd4 94.01(14) 2_656 .
O3 Gd3 Gd4 41.32(17) . .
O8 Gd3 Gd4 114.70(15) 5_666 .
O13 Gd3 Gd4 76.97(15) 7_556 .
O12 Gd3 Gd4 117.66(16) 3_545 .
O5 Gd3 Gd4 165.49(17) . .
O1 Gd3 Gd4 43.869(16) . .
O4 Gd3 Gd1 40.93(16) . .
O7 Gd3 Gd1 98.24(16) . .
O2 Gd3 Gd1 97.00(14) 2_656 .
O3 Gd3 Gd1 39.56(17) . .
O8 Gd3 Gd1 173.86(15) 5_666 .
O13 Gd3 Gd1 104.84(17) 7_556 .
O12 Gd3 Gd1 79.95(16) 3_545 .
O5 Gd3 Gd1 115.90(17) . .
O1 Gd3 Gd1 43.42(18) . .
Gd4 Gd3 Gd1 60.345(12) . .
O4 Gd3 Gd4 40.65(15) . 2_656
O7 Gd3 Gd4 94.03(16) . 2_656
O2 Gd3 Gd4 39.53(15) 2_656 2_656
O3 Gd3 Gd4 95.93(18) . 2_656
O8 Gd3 Gd4 124.89(16) 5_666 2_656
O13 Gd3 Gd4 162.16(16) 7_556 2_656
O12 Gd3 Gd4 113.76(15) 3_545 2_656
O5 Gd3 Gd4 79.79(18) . 2_656
O1 Gd3 Gd4 43.093(16) . 2_656
Gd4 Gd3 Gd4 86.762(16) . 2_656
Gd1 Gd3 Gd4 59.873(12) . 2_656

loop_
_geom_bond_atom_site_label_1
_geom_bond_atom_site_label_2
_geom_bond_distance
_geom_bond_site_symmetry_2
O1 Gd4 2.4789(7) .
O1 Gd4 2.4789(7) 2_656
O1 Gd1 2.480(8) .
O1 Gd3 2.6143(5) 2_656
O1 Gd3 2.6143(5) .
O1 Gd2 2.657(8) .
O2 Gd4 2.348(6) .
O2 Gd3 2.372(6) 2_656
O2 Gd2 2.386(6) .
O3 Gd1 2.329(7) .
O3 Gd4 2.378(7) .
O3 Gd3 2.403(7) .
O4 Gd3 2.343(6) .
O4 Gd1 2.395(6) .
O4 Gd4 2.399(6) 2_656
O5 Gd3 2.567(8) .
O6 Cl1 1.466(7) .
O6 Gd2 2.501(7) .
O7 Gd4 2.351(7) .
O7 Gd3 2.365(6) .
O7 Gd2 2.396(7) .
O8 Cl1 1.469(7) .
O8 Gd3 2.446(6) 5_666
O9 Cl1 1.489(7) .
O9 Gd4 2.532(6) .
O10 Cl2 1.501(7) 7_556
O10 Gd4 2.532(6) 7_556
O10 Gd4 2.648(7) .
O11 Cl2 1.482(7) .
O11 Gd4 2.596(7) .
O12 Cl1 1.479(7) .
O12 Gd3 2.537(7) 3_455
O13 Cl2 1.456(7) .
O13 Gd3 2.514(7) 7_556
O14 Cl2 1.417(7) .
O14 Gd2 2.494(7) 3_445
O15 Gd1 2.452(7) .
O17 Gd1 2.89(3) .
O16A Gd1 2.583(8) .
O16B Gd1 2.511(19) .
Cl2 O10 1.501(7) 7_556
Cl2 Gd4 3.191(2) .
Gd2 O2 2.386(6) 2_656
Gd2 O7 2.396(7) 2_656
Gd2 O14 2.494(7) 4_556
Gd2 O14 2.494(7) 3
Gd2 O6 2.501(7) 2_656
Gd2 Gd4 3.5223(7) .
Gd2 Gd4 3.5223(7) 2_656
Gd2 Gd3 3.7228(6) .
Gd1 O3 2.329(7) 2_656
Gd1 O4 2.395(6) 2_656
Gd1 O15 2.452(7) 2_656
Gd1 O16B 2.511(19) 2_656
Gd1 O16A 2.583(8) 2_656
Gd4 O4 2.399(6) 2_656
Gd4 O10 2.532(6) 7_556
Gd4 Gd3 3.5766(7) .
Gd3 O2 2.372(6) 2_656
Gd3 O8 2.446(6) 5_666
Gd3 O13 2.514(7) 7_556
Gd3 O12 2.537(7) 3_545
Gd3 Gd4 3.6281(7) 2_656
